data_4120582
loop_
_publ_author_name
'Sebaoun, Laure'
'Maurizot, Victor'
'Granier, Thierry'
'Kauffmann, Brice'
'Huc, Ivan'

_publ_section_title
;
 Aromatic Oligoamide \b-Sheet Foldamers.
;
_journal_issue 5
_journal_name_full 'Journal of the American Chemical Society'
_journal_page_first 2168
_journal_page_last 2174
_journal_paper_doi 10.1021/ja412729s
_journal_volume 136
_journal_year 2014
_chemical_formula_sum 'C30 H38 N6 O9'
_chemical_formula_weight 626.66
_chemical_name_systematic
; 
 ? 
;
_space_group_IT_number 2
_symmetry_cell_setting triclinic
_symmetry_space_group_name_Hall '-P 1'
_symmetry_space_group_name_H-M 'P -1'
_atom_sites_solution_hydrogens geom
_atom_sites_solution_primary direct
_atom_sites_solution_secondary difmap
_audit_creation_method SHELXL-97
_cell_angle_alpha 74.310(9)
_cell_angle_beta 82.691(6)
_cell_angle_gamma 76.120(11)
_cell_formula_units_Z 2
_cell_length_a 7.442(1)
_cell_length_b 12.755(2)
_cell_length_c 18.706(1)
_cell_measurement_reflns_used 4459
_cell_measurement_temperature 293(2)
_cell_measurement_theta_max 26.51
_cell_measurement_theta_min 2.83
_cell_volume 1655.9(4)
_computing_cell_refinement 'Dirax/lsq (Duisenberg & Schreurs, 1989-2000)'
_computing_data_collection 'Collect (Bruker AXS BV, 1997-2004)'
_computing_data_reduction 'EvalCCD (Duisenberg & Schreurs 1990-2000)'
_computing_structure_refinement 'SHELXL (Sheldrick, 2008)'
_computing_structure_solution 'SHELXS (Sheldrick, 2008)'
_diffrn_ambient_temperature 293(2)
_diffrn_detector_area_resol_mean 9
_diffrn_measured_fraction_theta_full 0.997
_diffrn_measured_fraction_theta_max 0.997
_diffrn_measurement_device_type KappaCCD
_diffrn_measurement_method CCD
_diffrn_radiation_monochromator 'horizontally mounted graphite crystal'
_diffrn_radiation_source 'fine-focus sealed tube'
_diffrn_radiation_type MoK\a
_diffrn_radiation_wavelength 0.71073
_diffrn_reflns_av_R_equivalents 0.0449
_diffrn_reflns_av_sigmaI/netI 0.0375
_diffrn_reflns_limit_h_max 9
_diffrn_reflns_limit_h_min -9
_diffrn_reflns_limit_k_max 16
_diffrn_reflns_limit_k_min -16
_diffrn_reflns_limit_l_max 23
_diffrn_reflns_limit_l_min -23
_diffrn_reflns_number 40433
_diffrn_reflns_theta_full 26.51
_diffrn_reflns_theta_max 26.51
_diffrn_reflns_theta_min 2.83
_exptl_absorpt_coefficient_mu 0.094
_exptl_absorpt_correction_T_max 0.9888
_exptl_absorpt_correction_T_min 0.9741
_exptl_absorpt_correction_type multi-scan
_exptl_absorpt_process_details scalepack
_exptl_crystal_colour 'dark red'
_exptl_crystal_density_diffrn 1.257
_exptl_crystal_density_method 'not measured'
_exptl_crystal_description plate
_exptl_crystal_F_000 664
_exptl_crystal_size_max 0.28
_exptl_crystal_size_mid 0.19
_exptl_crystal_size_min 0.12
_refine_diff_density_max 0.205
_refine_diff_density_min -0.207
_refine_diff_density_rms 0.039
_refine_ls_extinction_method none
_refine_ls_goodness_of_fit_ref 1.020
_refine_ls_hydrogen_treatment mixed
_refine_ls_matrix_type full
_refine_ls_number_parameters 422
_refine_ls_number_reflns 6870
_refine_ls_number_restraints 2
_refine_ls_restrained_S_all 1.019
_refine_ls_R_factor_all 0.0871
_refine_ls_R_factor_gt 0.0504
_refine_ls_shift/su_max 0.000
_refine_ls_shift/su_mean 0.000
_refine_ls_structure_factor_coef Fsqd
_refine_ls_weighting_details 'calc w=1/[\s^2^(Fo^2^)+(0.0711P)^2^+0.3568P] where P=(Fo^2^+2Fc^2^)/3'
_refine_ls_weighting_scheme calc
_refine_ls_wR_factor_gt 0.1252
_refine_ls_wR_factor_ref 0.1464
_reflns_number_gt 4459
_reflns_number_total 6870
_reflns_threshold_expression >2sigma(I)
_cod_data_source_file ja412729s_si_005.cif
_cod_data_source_block ls216
_cod_original_cell_volume 1655.9(3)
_cod_original_sg_symbol_H-M P-1
_cod_database_code 4120582

loop_
_symmetry_equiv_pos_as_xyz
'x, y, z'
'-x, -y, -z'

loop_
_atom_site_label
_atom_site_type_symbol
_atom_site_fract_x
_atom_site_fract_y
_atom_site_fract_z
_atom_site_U_iso_or_equiv
_atom_site_adp_type
_atom_site_occupancy
_atom_site_symmetry_multiplicity
_atom_site_calc_flag
_atom_site_refinement_flags
C1 C 0.3268(2) 0.48618(14) -0.06172(10) 0.0448(4) Uani 1 1 d .
H1 H 0.2945 0.5532 -0.0972 0.054 Uiso 1 1 calc R
C2 C 0.2551(2) 0.47913(13) 0.01018(9) 0.0401(4) Uani 1 1 d .
C3 C 0.2974(2) 0.37585(13) 0.06538(9) 0.0388(4) Uani 1 1 d .
C4 C 0.4162(2) 0.28787(13) 0.04240(10) 0.0429(4) Uani 1 1 d .
H4 H 0.4430 0.2197 0.0773 0.052 Uiso 1 1 calc R
C5 C 0.4985(2) 0.29428(13) -0.02930(10) 0.0428(4) Uani 1 1 d .
C6 C 0.4438(2) 0.39835(14) -0.08306(9) 0.0451(4) Uani 1 1 d .
N7 N 0.1372(2) 0.57677(11) 0.02584(9) 0.0469(4) Uani 1 1 d .
O8 O 0.1095(2) 0.66323(10) -0.02317(8) 0.0678(4) Uani 1 1 d .
O9 O 0.0626(2) 0.57318(11) 0.08898(8) 0.0688(4) Uani 1 1 d .
N10 N 0.2269(2) 0.36294(11) 0.13629(8) 0.0466(4) Uani 1 1 d .
H10 H 0.1460 0.4177 0.1474 0.056 Uiso 1 1 calc R
C11 C 0.2774(2) 0.26444(14) 0.19432(9) 0.0424(4) Uani 1 1 d .
C12 C 0.1479(2) 0.20260(15) 0.22930(10) 0.0465(4) Uani 1 1 d .
C13 C 0.1999(3) 0.10934(16) 0.28678(10) 0.0533(5) Uani 1 1 d .
H13 H 0.1123 0.0683 0.3110 0.064 Uiso 1 1 calc R
C14 C 0.3789(2) 0.07609(15) 0.30889(10) 0.0487(4) Uani 1 1 d .
C15 C 0.5074(3) 0.13831(16) 0.27216(11) 0.0554(5) Uani 1 1 d .
H15 H 0.6295 0.1163 0.2856 0.066 Uiso 1 1 calc R
C16 C 0.4563(3) 0.23151(16) 0.21657(11) 0.0541(5) Uani 1 1 d .
H16 H 0.5433 0.2735 0.1933 0.065 Uiso 1 1 calc R
C17 C -0.0472(3) 0.23430(19) 0.20593(13) 0.0690(6) Uani 1 1 d .
H17A H -0.1135 0.2983 0.2232 0.103 Uiso 1 1 calc R
H17B H -0.1075 0.1732 0.2270 0.103 Uiso 1 1 calc R
H17C H -0.0456 0.2518 0.1526 0.103 Uiso 1 1 calc R
N18 N 0.4414(2) -0.01697(14) 0.36669(9) 0.0618(5) Uani 1 1 d .
H18 H 0.5586 -0.0336 0.3725 0.074 Uiso 1 1 calc R
C19 C 0.3397(3) -0.08351(18) 0.41428(11) 0.0625(5) Uani 1 1 d .
O20 O 0.1759(2) -0.07556(14) 0.41413(9) 0.0856(5) Uani 1 1 d .
O21 O 0.4512(2) -0.15909(13) 0.46268(9) 0.0785(5) Uani 1 1 d .
C22 C 0.3785(4) -0.24125(19) 0.52305(12) 0.0773(7) Uani 1 1 d .
C23 C 0.3058(5) -0.3168(2) 0.49066(18) 0.1166(11) Uani 1 1 d .
H23A H 0.2788 -0.3786 0.5297 0.175 Uiso 1 1 calc R
H23B H 0.3974 -0.3440 0.4552 0.175 Uiso 1 1 calc R
H23C H 0.1947 -0.2763 0.4663 0.175 Uiso 1 1 calc R
C24 C 0.5513(5) -0.3031(3) 0.56350(18) 0.1255(12) Uani 1 1 d .
H24A H 0.5980 -0.2525 0.5822 0.188 Uiso 1 1 calc R
H24B H 0.6439 -0.3340 0.5297 0.188 Uiso 1 1 calc R
H24C H 0.5219 -0.3622 0.6042 0.188 Uiso 1 1 calc R
C25 C 0.2343(5) -0.1849(3) 0.57227(16) 0.1122(10) Uani 1 1 d .
H25A H 0.2810 -0.1297 0.5861 0.168 Uiso 1 1 calc R
H25B H 0.2054 -0.2393 0.6162 0.168 Uiso 1 1 calc R
H25C H 0.1242 -0.1496 0.5460 0.168 Uiso 1 1 calc R
N26 N 0.5037(3) 0.41487(14) -0.16055(9) 0.0628(5) Uani 1 1 d .
O27 O 0.4598(3) 0.50713(13) -0.20215(9) 0.0947(6) Uani 1 1 d .
O28 O 0.5946(3) 0.33560(14) -0.18371(9) 0.0942(6) Uani 1 1 d .
N29 N 0.6231(2) 0.20819(12) -0.04733(9) 0.0517(4) Uani 1 1 d .
H29 H 0.6619 0.2178 -0.0935 0.062 Uiso 1 1 calc R
C30 C 0.6982(2) 0.10386(13) 0.00020(10) 0.0446(4) Uani 1 1 d .
C31 C 0.7331(2) 0.00933(14) -0.02788(10) 0.0454(4) Uani 1 1 d .
C32 C 0.8045(2) -0.09221(14) 0.01876(10) 0.0479(4) Uani 1 1 d .
H32 H 0.8285 -0.1558 0.0008 0.057 Uiso 1 1 calc R
C33 C 0.8418(2) -0.10308(14) 0.09141(10) 0.0473(4) Uani 1 1 d .
C34 C 0.8151(2) -0.00804(14) 0.11715(11) 0.0487(4) Uani 1 1 d .
H34 H 0.8435 -0.0133 0.1652 0.058 Uiso 1 1 calc R
C35 C 0.7466(2) 0.09393(14) 0.07109(11) 0.0484(4) Uani 1 1 d .
H35 H 0.7323 0.1579 0.0879 0.058 Uiso 1 1 calc R
C36 C 0.6952(3) 0.01799(16) -0.10622(11) 0.0564(5) Uani 1 1 d .
H36A H 0.7267 -0.0549 -0.1155 0.085 Uiso 1 1 calc R
H36B H 0.7685 0.0650 -0.1401 0.085 Uiso 1 1 calc R
H36C H 0.5660 0.0495 -0.1133 0.085 Uiso 1 1 calc R
N37 N 0.9072(2) -0.21148(12) 0.13508(9) 0.0591(4) Uani 1 1 d .
H37 H 0.9532 -0.2621 0.1115 0.071 Uiso 1 1 calc R
C38 C 0.9054(3) -0.24415(17) 0.20956(12) 0.0659(6) Uani 1 1 d .
O39 O 0.8681(3) -0.18314(14) 0.25054(10) 0.1084(7) Uani 1 1 d .
O40 O 0.9518(2) -0.35497(11) 0.23080(8) 0.0733(4) Uani 1 1 d .
C41 C 0.9534(4) -0.41478(18) 0.30952(13) 0.0796(7) Uani 1 1 d .
C42 C 1.0135(5) -0.5345(2) 0.30468(16) 0.1127(11) Uani 1 1 d .
H42A H 0.9265 -0.5510 0.2778 0.169 Uiso 1 1 calc R
H42B H 1.0179 -0.5829 0.3539 0.169 Uiso 1 1 calc R
H42C H 1.1343 -0.5458 0.2793 0.169 Uiso 1 1 calc R
C43 C 1.0963(5) -0.3856(3) 0.34632(17) 0.1145(11) Uani 1 1 d .
H43A H 1.2118 -0.3928 0.3168 0.172 Uiso 1 1 calc R
H43B H 1.1132 -0.4352 0.3949 0.172 Uiso 1 1 calc R
H43C H 1.0553 -0.3102 0.3508 0.172 Uiso 1 1 calc R
C44 C 0.7598(5) -0.3912(3) 0.34559(19) 0.1295(13) Uani 1 1 d .
H44A H 0.7238 -0.3138 0.3459 0.194 Uiso 1 1 calc R
H44B H 0.7573 -0.4362 0.3958 0.194 Uiso 1 1 calc R
H44C H 0.6751 -0.4084 0.3181 0.194 Uiso 1 1 calc R
O50 O 0.8397(2) -0.06316(17) 0.35670(13) 0.0909(6) Uani 1 1 d D
H50B H 0.934(3) -0.075(3) 0.3821(16) 0.121(11) Uiso 1 1 d D
H50A H 0.880(5) -0.108(3) 0.3268(18) 0.148(14) Uiso 1 1 d D

loop_
_atom_site_aniso_label
_atom_site_aniso_U_11
_atom_site_aniso_U_22
_atom_site_aniso_U_33
_atom_site_aniso_U_23
_atom_site_aniso_U_13
_atom_site_aniso_U_12
C1 0.0544(10) 0.0299(9) 0.0462(10) 0.0000(7) -0.0098(8) -0.0092(8)
C2 0.0442(9) 0.0261(8) 0.0471(10) -0.0038(7) -0.0091(7) -0.0047(7)
C3 0.0412(9) 0.0301(8) 0.0432(10) -0.0043(7) -0.0045(7) -0.0085(7)
C4 0.0500(10) 0.0270(8) 0.0460(10) -0.0011(7) -0.0051(8) -0.0054(7)
C5 0.0482(10) 0.0306(9) 0.0481(10) -0.0072(7) -0.0051(8) -0.0075(7)
C6 0.0565(10) 0.0353(9) 0.0399(10) -0.0035(8) -0.0047(8) -0.0090(8)
N7 0.0555(9) 0.0294(8) 0.0519(10) -0.0053(7) -0.0110(7) -0.0035(6)
O8 0.0878(10) 0.0307(7) 0.0684(9) 0.0023(7) -0.0110(8) 0.0048(7)
O9 0.0908(10) 0.0423(8) 0.0580(9) -0.0113(7) 0.0027(8) 0.0094(7)
N10 0.0516(8) 0.0327(7) 0.0457(9) -0.0035(6) 0.0007(7) 0.0003(6)
C11 0.0483(10) 0.0340(9) 0.0388(9) -0.0027(7) -0.0034(7) -0.0043(7)
C12 0.0443(9) 0.0438(10) 0.0449(10) -0.0030(8) -0.0044(8) -0.0058(8)
C13 0.0503(11) 0.0501(11) 0.0518(11) 0.0054(9) -0.0066(8) -0.0155(9)
C14 0.0482(10) 0.0452(10) 0.0457(10) 0.0035(8) -0.0093(8) -0.0102(8)
C15 0.0436(10) 0.0554(12) 0.0588(12) 0.0037(10) -0.0116(8) -0.0112(9)
C16 0.0515(11) 0.0500(11) 0.0543(11) 0.0035(9) -0.0041(9) -0.0173(9)
C17 0.0528(12) 0.0690(14) 0.0703(14) 0.0133(11) -0.0148(10) -0.0142(10)
N18 0.0492(9) 0.0580(10) 0.0626(10) 0.0181(8) -0.0155(8) -0.0137(8)
C19 0.0639(13) 0.0579(13) 0.0559(12) 0.0090(10) -0.0174(10) -0.0141(10)
O20 0.0643(10) 0.0945(12) 0.0781(11) 0.0317(9) -0.0192(8) -0.0321(9)
O21 0.0765(10) 0.0665(10) 0.0716(10) 0.0280(8) -0.0240(8) -0.0173(8)
C22 0.1098(19) 0.0562(13) 0.0523(13) 0.0140(11) -0.0109(12) -0.0200(13)
C23 0.178(3) 0.0753(19) 0.099(2) -0.0032(16) -0.002(2) -0.056(2)
C24 0.148(3) 0.094(2) 0.093(2) 0.0372(18) -0.040(2) 0.000(2)
C25 0.151(3) 0.103(2) 0.0661(17) -0.0105(16) 0.0019(18) -0.012(2)
N26 0.0846(12) 0.0474(10) 0.0472(10) -0.0045(8) -0.0013(8) -0.0069(9)
O27 0.1533(17) 0.0534(10) 0.0513(9) 0.0080(8) 0.0075(10) -0.0039(10)
O28 0.1380(16) 0.0659(11) 0.0534(9) -0.0123(8) 0.0108(9) 0.0143(10)
N29 0.0631(10) 0.0366(8) 0.0471(9) -0.0073(7) 0.0022(7) -0.0014(7)
C30 0.0436(9) 0.0315(9) 0.0532(11) -0.0090(8) 0.0011(8) -0.0020(7)
C31 0.0420(9) 0.0404(10) 0.0521(11) -0.0137(8) 0.0030(8) -0.0060(7)
C32 0.0485(10) 0.0347(9) 0.0586(12) -0.0166(8) 0.0038(8) -0.0037(8)
C33 0.0453(10) 0.0346(9) 0.0560(11) -0.0104(8) 0.0007(8) -0.0005(7)
C34 0.0482(10) 0.0393(10) 0.0563(11) -0.0141(9) -0.0045(8) -0.0021(8)
C35 0.0504(10) 0.0335(9) 0.0594(12) -0.0147(8) -0.0048(8) -0.0015(8)
C36 0.0625(12) 0.0480(11) 0.0570(12) -0.0160(9) -0.0030(9) -0.0058(9)
N37 0.0774(11) 0.0340(8) 0.0547(10) -0.0102(7) -0.0030(8) 0.0077(7)
C38 0.0912(16) 0.0393(11) 0.0584(13) -0.0104(10) -0.0017(11) -0.0012(10)
O39 0.201(2) 0.0482(9) 0.0631(10) -0.0172(8) -0.0119(12) 0.0026(11)
O40 0.1115(12) 0.0398(8) 0.0576(9) -0.0075(7) -0.0033(8) -0.0019(8)
C41 0.123(2) 0.0487(13) 0.0519(13) -0.0015(10) 0.0010(13) -0.0063(13)
C42 0.190(3) 0.0466(14) 0.0802(19) 0.0009(13) -0.012(2) -0.0025(17)
C43 0.172(3) 0.087(2) 0.0796(19) -0.0096(16) -0.037(2) -0.016(2)
C44 0.151(3) 0.098(2) 0.101(2) 0.0030(19) 0.038(2) -0.010(2)
O50 0.0606(10) 0.0978(14) 0.1246(16) -0.0543(13) -0.0248(10) 0.0033(9)

loop_
_atom_type_symbol
_atom_type_description
_atom_type_scat_dispersion_real
_atom_type_scat_dispersion_imag
_atom_type_scat_source
C C 0.0033 0.0016 'International Tables Vol C Tables 4.2.6.8 and 6.1.1.4'
H H 0.0000 0.0000 'International Tables Vol C Tables 4.2.6.8 and 6.1.1.4'
N N 0.0061 0.0033 'International Tables Vol C Tables 4.2.6.8 and 6.1.1.4'
O O 0.0106 0.0060 'International Tables Vol C Tables 4.2.6.8 and 6.1.1.4'

loop_
_geom_angle_atom_site_label_1
_geom_angle_atom_site_label_2
_geom_angle_atom_site_label_3
_geom_angle
C6 C1 C2 122.30(16)
C1 C2 N7 117.09(15)
C1 C2 C3 120.00(15)
N7 C2 C3 122.90(15)
N10 C3 C4 120.65(14)
N10 C3 C2 122.72(15)
C4 C3 C2 116.63(15)
C3 C4 C5 124.56(15)
N29 C5 C4 122.04(15)
N29 C5 C6 121.76(16)
C4 C5 C6 116.19(15)
C1 C6 N26 117.01(15)
C1 C6 C5 120.15(16)
N26 C6 C5 122.83(16)
O8 N7 O9 120.57(15)
O8 N7 C2 119.96(15)
O9 N7 C2 119.47(14)
C3 N10 C11 124.43(14)
C16 C11 C12 119.53(16)
C16 C11 N10 119.83(15)
C12 C11 N10 120.63(15)
C11 C12 C13 119.21(16)
C11 C12 C17 121.25(16)
C13 C12 C17 119.54(16)
C14 C13 C12 121.33(16)
C13 C14 C15 118.51(16)
C13 C14 N18 124.54(16)
C15 C14 N18 116.94(16)
C16 C15 C14 120.47(17)
C15 C16 C11 120.93(16)
C19 N18 C14 127.65(17)
O20 C19 O21 125.40(19)
O20 C19 N18 126.09(19)
O21 C19 N18 108.50(18)
C19 O21 C22 121.07(18)
O21 C22 C23 109.2(2)
O21 C22 C25 110.9(2)
C23 C22 C25 112.4(3)
O21 C22 C24 101.5(2)
C23 C22 C24 110.9(3)
C25 C22 C24 111.4(2)
O27 N26 O28 121.41(17)
O27 N26 C6 119.11(17)
O28 N26 C6 119.46(16)
C5 N29 C30 128.07(15)
C35 C30 C31 119.66(16)
C35 C30 N29 122.24(15)
C31 C30 N29 118.01(16)
C32 C31 C30 117.86(17)
C32 C31 C36 120.95(16)
C30 C31 C36 121.20(16)
C31 C32 C33 122.41(16)
C34 C33 C32 118.97(16)
C34 C33 N37 123.46(17)
C32 C33 N37 117.57(16)
C35 C34 C33 119.32(18)
C34 C35 C30 121.55(16)
C38 N37 C33 126.96(16)
O39 C38 O40 125.3(2)
O39 C38 N37 125.32(19)
O40 C38 N37 109.34(18)
C38 O40 C41 121.58(17)
O40 C41 C43 110.1(2)
O40 C41 C44 109.1(2)
C43 C41 C44 113.9(3)
O40 C41 C42 101.62(19)
C43 C41 C42 109.9(3)
C44 C41 C42 111.6(3)

loop_
_geom_bond_atom_site_label_1
_geom_bond_atom_site_label_2
_geom_bond_distance
C1 C6 1.363(2)
C1 C2 1.370(2)
C2 N7 1.419(2)
C2 C3 1.431(2)
C3 N10 1.345(2)
C3 C4 1.383(2)
C4 C5 1.392(2)
C5 N29 1.346(2)
C5 C6 1.436(2)
C6 N26 1.435(2)
N7 O8 1.2212(19)
N7 O9 1.2333(19)
N10 C11 1.427(2)
C11 C16 1.379(2)
C11 C12 1.380(2)
C12 C13 1.383(3)
C12 C17 1.499(3)
C13 C14 1.378(3)
C14 C15 1.385(3)
C14 N18 1.401(2)
C15 C16 1.362(3)
N18 C19 1.347(3)
C19 O20 1.199(2)
C19 O21 1.332(2)
O21 C22 1.464(3)
C22 C23 1.496(4)
C22 C25 1.501(4)
C22 C24 1.512(4)
N26 O27 1.217(2)
N26 O28 1.225(2)
N29 C30 1.415(2)
C30 C35 1.383(3)
C30 C31 1.398(2)
C31 C32 1.377(2)
C31 C36 1.497(3)
C32 C33 1.385(3)
C33 C34 1.384(2)
C33 N37 1.408(2)
C34 C35 1.372(2)
N37 C38 1.341(3)
C38 O39 1.198(3)
C38 O40 1.331(2)
O40 C41 1.464(3)
C41 C43 1.503(4)
C41 C44 1.509(4)
C41 C42 1.509(3)

loop_
_geom_torsion_atom_site_label_1
_geom_torsion_atom_site_label_2
_geom_torsion_atom_site_label_3
_geom_torsion_atom_site_label_4
_geom_torsion
C6 C1 C2 N7 178.99(16)
C6 C1 C2 C3 -2.1(3)
C1 C2 C3 N10 -178.03(15)
N7 C2 C3 N10 0.8(2)
C1 C2 C3 C4 2.0(2)
N7 C2 C3 C4 -179.24(15)
N10 C3 C4 C5 -178.60(16)
C2 C3 C4 C5 1.4(2)
C3 C4 C5 N29 175.32(16)
C3 C4 C5 C6 -4.4(3)
C2 C1 C6 N26 177.63(16)
C2 C1 C6 C5 -1.0(3)
N29 C5 C6 C1 -175.60(16)
C4 C5 C6 C1 4.1(2)
N29 C5 C6 N26 5.8(3)
C4 C5 C6 N26 -174.46(16)
C1 C2 N7 O8 -2.8(2)
C3 C2 N7 O8 178.34(15)
C1 C2 N7 O9 176.77(16)
C3 C2 N7 O9 -2.1(2)
C4 C3 N10 C11 5.4(2)
C2 C3 N10 C11 -174.58(15)
C3 N10 C11 C16 64.5(2)
C3 N10 C11 C12 -116.50(19)
C16 C11 C12 C13 0.8(3)
N10 C11 C12 C13 -178.16(17)
C16 C11 C12 C17 -178.89(19)
N10 C11 C12 C17 2.1(3)
C11 C12 C13 C14 -1.1(3)
C17 C12 C13 C14 178.63(19)
C12 C13 C14 C15 0.0(3)
C12 C13 C14 N18 179.74(19)
C13 C14 C15 C16 1.4(3)
N18 C14 C15 C16 -178.39(19)
C14 C15 C16 C11 -1.7(3)
C12 C11 C16 C15 0.5(3)
N10 C11 C16 C15 179.53(18)
C13 C14 N18 C19 -6.2(3)
C15 C14 N18 C19 173.5(2)
C14 N18 C19 O20 1.8(4)
C14 N18 C19 O21 -177.2(2)
O20 C19 O21 C22 -1.0(4)
N18 C19 O21 C22 178.0(2)
C19 O21 C22 C23 65.1(3)
C19 O21 C22 C25 -59.2(3)
C19 O21 C22 C24 -177.7(2)
C1 C6 N26 O27 5.3(3)
C5 C6 N26 O27 -176.05(19)
C1 C6 N26 O28 -173.16(19)
C5 C6 N26 O28 5.4(3)
C4 C5 N29 C30 -3.8(3)
C6 C5 N29 C30 175.90(16)
C5 N29 C30 C35 -39.9(3)
C5 N29 C30 C31 143.65(18)
C35 C30 C31 C32 4.1(2)
N29 C30 C31 C32 -179.36(15)
C35 C30 C31 C36 -175.61(16)
N29 C30 C31 C36 0.9(2)
C30 C31 C32 C33 0.1(3)
C36 C31 C32 C33 179.76(17)
C31 C32 C33 C34 -3.3(3)
C31 C32 C33 N37 177.38(16)
C32 C33 C34 C35 2.3(3)
N37 C33 C34 C35 -178.43(17)
C33 C34 C35 C30 1.9(3)
C31 C30 C35 C34 -5.2(3)
N29 C30 C35 C34 178.43(16)
C34 C33 N37 C38 19.6(3)
C32 C33 N37 C38 -161.0(2)
C33 N37 C38 O39 -9.7(4)
C33 N37 C38 O40 170.43(18)
O39 C38 O40 C41 2.9(4)
N37 C38 O40 C41 -177.2(2)
C38 O40 C41 C43 -63.5(3)
C38 O40 C41 C44 62.1(3)
C38 O40 C41 C42 -179.9(2)
